data_7035280
loop_
_publ_author_name
'Mariappan, Kadarkaraisamy'
'Alaparthi, Madhubabu'
'Hoffman, Mariah'
'Rama, Myriam Alcantar'
'Balasubramanian, Vinothini'
'John, Danielle M.'
'Sykes, Andrew G.'

_publ_section_title
;
 Improved selectivity for Pb(ii) by sulfur, selenium and tellurium
 analogues of 1,8-anthraquinone-18-crown-5: synthesis, spectroscopy, X-ray
 crystallography and computational studies.
;
_journal_issue 26
_journal_name_full 'Dalton transactions (Cambridge, England : 2003)'
_journal_page_first 11774
_journal_page_last 11787
_journal_paper_doi 10.1039/c5dt01305d
_journal_volume 44
_journal_year 2015
_chemical_formula_moiety 'C22 H24 O6 Se'
_chemical_formula_sum 'C22 H24 O6 Se'
_chemical_formula_weight 463.37
_chemical_name_common CESE-anthone
_chemical_name_systematic
;
 ?
;
_space_group_IT_number 14
_symmetry_cell_setting monoclinic
_symmetry_space_group_name_Hall '-P 2ybc'
_symmetry_space_group_name_H-M 'P 1 21/c 1'
_atom_sites_solution_hydrogens geom
_atom_sites_solution_primary direct
_atom_sites_solution_secondary difmap
_audit_creation_method SHELXL-97
_audit_update_record
;
2015-05-06 deposited with the CCDC.
2015-05-27 downloaded from the CCDC.
;
_cell_angle_alpha 90.00
_cell_angle_beta 99.2400(10)
_cell_angle_gamma 90.00
_cell_formula_units_Z 4
_cell_length_a 12.3365(8)
_cell_length_b 11.5354(8)
_cell_length_c 14.4592(9)
_cell_measurement_reflns_used 9901
_cell_measurement_temperature 100(2)
_cell_measurement_theta_max 25.39
_cell_measurement_theta_min 2.43
_cell_volume 2030.9(2)
_computing_cell_refinement 'Bruker SMART'
_computing_data_collection 'Bruker SMART'
_computing_data_reduction 'Bruker SAINT'
_computing_molecular_graphics 'Bruker SHELXTL'
_computing_publication_material 'Bruker SHELXTL'
_computing_structure_refinement 'Bruker SHELXTL'
_computing_structure_solution 'Bruker SHELXTL'
_diffrn_ambient_temperature 100(2)
_diffrn_measured_fraction_theta_full 1.000
_diffrn_measured_fraction_theta_max 1.000
_diffrn_measurement_device_type 'CCD area detector'
_diffrn_measurement_method 'phi and omega scans'
_diffrn_radiation_monochromator graphite
_diffrn_radiation_source 'fine-focus sealed tube'
_diffrn_radiation_type MoK\a
_diffrn_radiation_wavelength 0.71073
_diffrn_reflns_av_R_equivalents 0.0266
_diffrn_reflns_av_sigmaI/netI 0.0189
_diffrn_reflns_limit_h_max 14
_diffrn_reflns_limit_h_min -14
_diffrn_reflns_limit_k_max 13
_diffrn_reflns_limit_k_min -13
_diffrn_reflns_limit_l_max 17
_diffrn_reflns_limit_l_min -17
_diffrn_reflns_number 19801
_diffrn_reflns_theta_full 25.39
_diffrn_reflns_theta_max 25.39
_diffrn_reflns_theta_min 1.67
_exptl_absorpt_coefficient_mu 1.885
_exptl_absorpt_correction_T_max 0.4524
_exptl_absorpt_correction_T_min 0.3975
_exptl_absorpt_correction_type multi-scan
_exptl_absorpt_process_details SADABS
_exptl_crystal_colour colorless
_exptl_crystal_density_diffrn 1.515
_exptl_crystal_density_method 'not measured'
_exptl_crystal_description needle
_exptl_crystal_F_000 952
_exptl_crystal_size_max 0.60
_exptl_crystal_size_mid 0.55
_exptl_crystal_size_min 0.50
_refine_diff_density_max 0.508
_refine_diff_density_min -0.573
_refine_diff_density_rms 0.052
_refine_ls_extinction_method none
_refine_ls_goodness_of_fit_ref 1.045
_refine_ls_hydrogen_treatment constr
_refine_ls_matrix_type full
_refine_ls_number_parameters 262
_refine_ls_number_reflns 3738
_refine_ls_number_restraints 0
_refine_ls_restrained_S_all 1.045
_refine_ls_R_factor_all 0.0293
_refine_ls_R_factor_gt 0.0242
_refine_ls_shift/su_max 0.001
_refine_ls_shift/su_mean 0.000
_refine_ls_structure_factor_coef Fsqd
_refine_ls_weighting_details 'calc w=1/[\s^2^(Fo^2^)+(0.0317P)^2^+1.3900P] where P=(Fo^2^+2Fc^2^)/3'
_refine_ls_weighting_scheme calc
_refine_ls_wR_factor_gt 0.0618
_refine_ls_wR_factor_ref 0.0647
_reflns_number_gt 3339
_reflns_number_total 3738
_reflns_threshold_expression >2sigma(I)
_cod_data_source_file c5dt01305d3.cif
_cod_data_source_block 13067
_cod_depositor_comments
;
The following automatic conversions were performed:

'_symmetry_cell_setting' value 'Monoclinic' changed to 'monoclinic'
according to
/usr/data/users/saulius/crontab/automatic-downloads/rss-feeds/RSC/lib/dictionaries/cif_core.dic
dictionary named 'cif_core.dic' version 2.4.2 from 2011-04-26.

Automatic conversion script
Id: cif_fix_values 3271 2015-04-21 07:52:19Z andrius 

 Adding full bibliography for 7035276--7035281.cif.
;
_cod_original_sg_symbol_H-M P21/c
_cod_database_code 7035280

loop_
_symmetry_equiv_pos_as_xyz
'x, y, z'
'-x, y+1/2, -z+1/2'
'-x, -y, -z'
'x, -y-1/2, z-1/2'

loop_
_atom_site_label
_atom_site_type_symbol
_atom_site_fract_x
_atom_site_fract_y
_atom_site_fract_z
_atom_site_U_iso_or_equiv
_atom_site_adp_type
_atom_site_occupancy
_atom_site_symmetry_multiplicity
_atom_site_calc_flag
_atom_site_refinement_flags
Se1 Se 0.586136(16) 0.232017(17) -0.186202(14) 0.02445(8) Uani 1 1 d .
O2 O 0.86892(10) 0.18749(11) 0.05801(9) 0.0195(3) Uani 1 1 d .
O4 O 0.64963(11) 0.11559(11) 0.02040(9) 0.0224(3) Uani 1 1 d .
O6 O 0.86859(11) 0.27805(11) -0.13403(9) 0.0213(3) Uani 1 1 d .
H6 H 0.8335 0.2300 -0.1093 0.032 Uiso 1 1 calc R
O1 O 0.85050(11) 0.53018(11) -0.13379(9) 0.0234(3) Uani 1 1 d .
O3 O 0.62330(11) 0.50680(12) -0.19124(9) 0.0252(3) Uani 1 1 d .
O5 O 1.27213(13) 0.27728(13) -0.10458(12) 0.0362(4) Uani 1 1 d .
C8 C 0.94887(15) 0.33213(15) -0.06338(12) 0.0175(4) Uani 1 1 d .
H8 H 0.9101 0.3728 -0.0189 0.021 Uiso 1 1 calc R
C9 C 1.12903(16) 0.22102(15) -0.02418(13) 0.0194(4) Uani 1 1 d .
C5 C 1.01109(15) 0.41994(15) -0.11132(12) 0.0184(4) Uani 1 1 d .
C10 C 1.02030(15) 0.23946(15) -0.01120(12) 0.0174(4) Uani 1 1 d .
C14 C 0.97579(15) 0.16636(15) 0.05058(12) 0.0182(4) Uani 1 1 d .
C12 C 1.14654(16) 0.06149(16) 0.08393(14) 0.0246(4) Uani 1 1 d .
H3 H 1.1881 0.0021 0.1154 0.030 Uiso 1 1 calc R
C11 C 1.19181(16) 0.13084(16) 0.02275(13) 0.0227(4) Uani 1 1 d .
H4 H 1.2634 0.1181 0.0125 0.027 Uiso 1 1 calc R
C6 C 1.12056(16) 0.40483(16) -0.12208(12) 0.0206(4) Uani 1 1 d .
C7 C 1.18081(16) 0.29880(17) -0.08576(13) 0.0232(4) Uani 1 1 d .
C16 C 0.67379(17) 0.60931(16) -0.15021(14) 0.0265(4) Uani 1 1 d .
H21A H 0.6821 0.6045 -0.0825 0.032 Uiso 1 1 calc R
H21B H 0.6285 0.6762 -0.1707 0.032 Uiso 1 1 calc R
C4 C 0.95621(16) 0.52088(16) -0.14865(13) 0.0203(4) Uani 1 1 d .
C22 C 0.81943(16) 0.12014(16) 0.12353(13) 0.0207(4) Uani 1 1 d .
H15A H 0.8545 0.1366 0.1871 0.025 Uiso 1 1 calc R
H15B H 0.8272 0.0380 0.1116 0.025 Uiso 1 1 calc R
C2 C 1.11990(17) 0.58606(17) -0.20375(13) 0.0253(4) Uani 1 1 d .
H12 H 1.1562 0.6416 -0.2340 0.030 Uiso 1 1 calc R
C1 C 1.17530(17) 0.48842(17) -0.16776(13) 0.0250(4) Uani 1 1 d .
H11 H 1.2486 0.4779 -0.1737 0.030 Uiso 1 1 calc R
C21 C 0.70033(16) 0.15297(17) 0.11074(13) 0.0228(4) Uani 1 1 d .
H16A H 0.6652 0.1163 0.1586 0.027 Uiso 1 1 calc R
H16B H 0.6930 0.2363 0.1162 0.027 Uiso 1 1 calc R
C15 C 0.78368(16) 0.62153(16) -0.17983(14) 0.0241(4) Uani 1 1 d .
H22A H 0.7773 0.6142 -0.2473 0.029 Uiso 1 1 calc R
H22B H 0.8155 0.6965 -0.1613 0.029 Uiso 1 1 calc R
C3 C 1.01018(17) 0.60260(16) -0.19546(13) 0.0232(4) Uani 1 1 d .
H13 H 0.9730 0.6681 -0.2212 0.028 Uiso 1 1 calc R
C20 C 0.54057(16) 0.15621(17) -0.00532(14) 0.0241(4) Uani 1 1 d .
H17A H 0.5368 0.2385 0.0078 0.029 Uiso 1 1 calc R
H17B H 0.4918 0.1156 0.0300 0.029 Uiso 1 1 calc R
C13 C 1.03936(16) 0.07931(16) 0.09923(13) 0.0221(4) Uani 1 1 d .
H2 H 1.0101 0.0332 0.1419 0.026 Uiso 1 1 calc R
C19 C 0.50687(16) 0.13411(17) -0.10880(14) 0.0242(4) Uani 1 1 d .
H18A H 0.4287 0.1482 -0.1257 0.029 Uiso 1 1 calc R
H18B H 0.5203 0.0533 -0.1218 0.029 Uiso 1 1 calc R
C17 C 0.53165(18) 0.47107(19) -0.15060(16) 0.0327(5) Uani 1 1 d .
H20A H 0.4769 0.5321 -0.1564 0.039 Uiso 1 1 calc R
H20B H 0.5542 0.4542 -0.0846 0.039 Uiso 1 1 calc R
C18 C 0.48471(17) 0.36410(18) -0.20155(16) 0.0316(5) Uani 1 1 d .
H19A H 0.4656 0.3818 -0.2677 0.038 Uiso 1 1 calc R
H19B H 0.4178 0.3425 -0.1786 0.038 Uiso 1 1 calc R

loop_
_atom_site_aniso_label
_atom_site_aniso_U_11
_atom_site_aniso_U_22
_atom_site_aniso_U_33
_atom_site_aniso_U_23
_atom_site_aniso_U_13
_atom_site_aniso_U_12
Se1 0.02215(12) 0.02589(12) 0.02547(12) 0.00400(8) 0.00431(8) -0.00192(8)
O2 0.0220(7) 0.0175(6) 0.0193(7) 0.0043(5) 0.0040(5) 0.0011(5)
O4 0.0229(7) 0.0223(7) 0.0215(7) -0.0033(5) 0.0021(5) 0.0029(5)
O6 0.0259(7) 0.0178(7) 0.0189(7) 0.0002(5) -0.0005(5) -0.0051(5)
O1 0.0273(7) 0.0169(6) 0.0249(7) 0.0059(5) 0.0006(6) 0.0031(5)
O3 0.0280(7) 0.0220(7) 0.0256(7) -0.0005(5) 0.0044(6) -0.0022(6)
O5 0.0298(9) 0.0382(9) 0.0442(9) 0.0094(7) 0.0167(7) 0.0064(7)
C8 0.0227(9) 0.0147(9) 0.0144(9) -0.0010(7) 0.0007(7) -0.0013(7)
C9 0.0232(10) 0.0171(9) 0.0177(9) -0.0045(7) 0.0024(7) 0.0001(7)
C5 0.0259(10) 0.0162(9) 0.0121(8) -0.0026(7) -0.0002(7) -0.0032(7)
C10 0.0226(10) 0.0140(8) 0.0147(9) -0.0027(7) 0.0006(7) -0.0005(7)
C14 0.0215(9) 0.0157(9) 0.0166(9) -0.0030(7) 0.0004(7) 0.0001(7)
C12 0.0291(11) 0.0171(9) 0.0258(10) 0.0011(8) -0.0014(8) 0.0060(8)
C11 0.0226(10) 0.0207(10) 0.0245(10) -0.0046(8) 0.0029(8) 0.0034(8)
C6 0.0271(10) 0.0194(9) 0.0152(9) -0.0027(7) 0.0026(7) -0.0041(8)
C7 0.0242(11) 0.0248(10) 0.0210(10) -0.0027(8) 0.0045(8) -0.0006(8)
C16 0.0322(11) 0.0167(9) 0.0279(11) -0.0025(8) -0.0033(9) 0.0049(8)
C4 0.0261(10) 0.0166(9) 0.0167(9) -0.0029(7) -0.0007(8) -0.0021(7)
C22 0.0283(10) 0.0183(9) 0.0156(9) 0.0021(7) 0.0037(8) -0.0012(8)
C2 0.0356(11) 0.0226(10) 0.0179(9) -0.0008(8) 0.0044(8) -0.0115(8)
C1 0.0286(11) 0.0264(10) 0.0206(10) -0.0020(8) 0.0056(8) -0.0064(8)
C21 0.0310(11) 0.0201(9) 0.0184(9) -0.0007(7) 0.0074(8) -0.0007(8)
C15 0.0318(11) 0.0136(9) 0.0235(10) 0.0021(7) -0.0059(8) 0.0020(8)
C3 0.0361(11) 0.0149(9) 0.0167(9) -0.0002(7) -0.0014(8) -0.0045(8)
C20 0.0231(10) 0.0213(10) 0.0291(11) 0.0039(8) 0.0073(8) 0.0009(8)
C13 0.0285(11) 0.0161(9) 0.0209(10) 0.0028(7) 0.0017(8) 0.0000(8)
C19 0.0226(10) 0.0216(10) 0.0278(10) 0.0056(8) 0.0024(8) -0.0033(8)
C17 0.0342(12) 0.0280(11) 0.0388(12) 0.0091(9) 0.0149(10) 0.0063(9)
C18 0.0230(11) 0.0298(11) 0.0425(13) 0.0133(9) 0.0067(9) 0.0011(9)

loop_
_atom_type_symbol
_atom_type_description
_atom_type_scat_dispersion_real
_atom_type_scat_dispersion_imag
_atom_type_scat_source
C C 0.0033 0.0016 'International Tables Vol C Tables 4.2.6.8 and 6.1.1.4'
H H 0.0000 0.0000 'International Tables Vol C Tables 4.2.6.8 and 6.1.1.4'
O O 0.0106 0.0060 'International Tables Vol C Tables 4.2.6.8 and 6.1.1.4'
Se Se -0.0929 2.2259 'International Tables Vol C Tables 4.2.6.8 and 6.1.1.4'

loop_
_geom_angle_atom_site_label_1
_geom_angle_atom_site_label_2
_geom_angle_atom_site_label_3
_geom_angle
C19 Se1 C18 98.31(8)
C14 O2 C22 118.36(14)
C20 O4 C21 113.58(14)
C8 O6 H6 109.5
C4 O1 C15 118.62(15)
C17 O3 C16 113.23(16)
O6 C8 C5 107.89(14)
O6 C8 C10 109.07(14)
C5 C8 C10 114.01(15)
O6 C8 H8 108.6
C5 C8 H8 108.6
C10 C8 H8 108.6
C10 C9 C11 120.89(17)
C10 C9 C7 120.27(17)
C11 C9 C7 118.81(17)
C6 C5 C4 118.32(17)
C6 C5 C8 122.80(16)
C4 C5 C8 118.87(16)
C9 C10 C14 118.38(16)
C9 C10 C8 122.41(16)
C14 C10 C8 119.18(16)
O2 C14 C13 124.25(17)
O2 C14 C10 115.18(15)
C13 C14 C10 120.57(17)
C11 C12 C13 120.73(17)
C11 C12 H3 119.6
C13 C12 H3 119.6
C12 C11 C9 119.46(18)
C12 C11 H4 120.3
C9 C11 H4 120.3
C5 C6 C1 120.99(18)
C5 C6 C7 120.18(16)
C1 C6 C7 118.83(17)
O5 C7 C9 120.78(18)
O5 C7 C6 120.97(18)
C9 C7 C6 118.23(17)
O3 C16 C15 108.43(16)
O3 C16 H21A 110.0
C15 C16 H21A 110.0
O3 C16 H21B 110.0
C15 C16 H21B 110.0
H21A C16 H21B 108.4
O1 C4 C3 124.73(17)
O1 C4 C5 114.74(16)
C3 C4 C5 120.53(18)
O2 C22 C21 107.10(15)
O2 C22 H15A 110.3
C21 C22 H15A 110.3
O2 C22 H15B 110.3
C21 C22 H15B 110.3
H15A C22 H15B 108.5
C1 C2 C3 120.73(18)
C1 C2 H12 119.6
C3 C2 H12 119.6
C2 C1 C6 119.59(19)
C2 C1 H11 120.2
C6 C1 H11 120.2
O4 C21 C22 108.32(15)
O4 C21 H16A 110.0
C22 C21 H16A 110.0
O4 C21 H16B 110.0
C22 C21 H16B 110.0
H16A C21 H16B 108.4
O1 C15 C16 106.15(15)
O1 C15 H22A 110.5
C16 C15 H22A 110.5
O1 C15 H22B 110.5
C16 C15 H22B 110.5
H22A C15 H22B 108.7
C2 C3 C4 119.83(18)
C2 C3 H13 120.1
C4 C3 H13 120.1
O4 C20 C19 107.65(15)
O4 C20 H17A 110.2
C19 C20 H17A 110.2
O4 C20 H17B 110.2
C19 C20 H17B 110.2
H17A C20 H17B 108.5
C12 C13 C14 119.92(17)
C12 C13 H2 120.0
C14 C13 H2 120.0
C20 C19 Se1 112.70(13)
C20 C19 H18A 109.1
Se1 C19 H18A 109.1
C20 C19 H18B 109.1
Se1 C19 H18B 109.1
H18A C19 H18B 107.8
O3 C17 C18 107.79(17)
O3 C17 H20A 110.1
C18 C17 H20A 110.1
O3 C17 H20B 110.1
C18 C17 H20B 110.1
H20A C17 H20B 108.5
C17 C18 Se1 113.16(14)
C17 C18 H19A 108.9
Se1 C18 H19A 108.9
C17 C18 H19B 108.9
Se1 C18 H19B 108.9
H19A C18 H19B 107.8

loop_
_geom_bond_atom_site_label_1
_geom_bond_atom_site_label_2
_geom_bond_distance
Se1 C19 1.9585(19)
Se1 C18 1.961(2)
O2 C14 1.362(2)
O2 C22 1.435(2)
O4 C20 1.417(2)
O4 C21 1.422(2)
O6 C8 1.445(2)
O6 H6 0.8200
O1 C4 1.360(2)
O1 C15 1.434(2)
O3 C17 1.417(2)
O3 C16 1.421(2)
O5 C7 1.226(2)
C8 C5 1.506(2)
C8 C10 1.508(2)
C8 H8 0.9800
C9 C10 1.400(3)
C9 C11 1.405(3)
C9 C7 1.479(3)
C5 C6 1.395(3)
C5 C4 1.410(3)
C10 C14 1.403(3)
C14 C13 1.393(3)
C12 C11 1.376(3)
C12 C13 1.390(3)
C12 H3 0.9300
C11 H4 0.9300
C6 C1 1.402(3)
C6 C7 1.483(3)
C16 C15 1.493(3)
C16 H21A 0.9700
C16 H21B 0.9700
C4 C3 1.391(3)
C22 C21 1.500(3)
C22 H15A 0.9700
C22 H15B 0.9700
C2 C1 1.376(3)
C2 C3 1.391(3)
C2 H12 0.9300
C1 H11 0.9300
C21 H16A 0.9700
C21 H16B 0.9700
C15 H22A 0.9700
C15 H22B 0.9700
C3 H13 0.9300
C20 C19 1.509(3)
C20 H17A 0.9700
C20 H17B 0.9700
C13 H2 0.9300
C19 H18A 0.9700
C19 H18B 0.9700
C17 C18 1.505(3)
C17 H20A 0.9700
C17 H20B 0.9700
C18 H19A 0.9700
C18 H19B 0.9700
